data_2009896
loop_
_publ_author_name
'Bagieu-Beucher, Muriel'
'Le Fur, Yvette'
'Levy, Jean-Pierre'
'P\'ecaut, Jacques'

_publ_section_title
;
 Two 4-nitropyridine <i>N</i>-oxide adducts:
 (C~5~H~4~N~2~O~3~)~2~.AgNO~3~ and
 (C~5~H~4~N~2~O~3~)~2~.Co(NO~3~)~2~.4H~2~O
;
_journal_issue 7
_journal_name_full 'Acta Crystallographica Section C'
_journal_page_first 1079
_journal_page_last 1084
_journal_paper_doi 10.1107/S0108270193012119
_journal_volume 50
_journal_year 1994
_chemical_formula_moiety '(C5 H4 N2 O3 )2 , Ag N O3'
_chemical_formula_sum 'C10 H8 Ag N5 O9'
_chemical_formula_weight 450.07
_chemical_name_systematic
;
bis(4-nitropyridine N-oxide)silver nitrate
;
_space_group_IT_number 15
_symmetry_cell_setting monoclinic
_symmetry_space_group_name_Hall '-C 2yc'
_symmetry_space_group_name_H-M 'C 1 2/c 1'
_cell_angle_alpha 90.00
_cell_angle_beta 98.73(6)
_cell_angle_gamma 90.00
_cell_formula_units_Z 8
_cell_length_a 24.066(11)
_cell_length_b 5.299(6)
_cell_length_c 23.401(19)
_cell_measurement_reflns_used 25
_cell_measurement_temperature 295
_cell_measurement_theta_max 12.0
_cell_measurement_theta_min 10.1
_cell_volume 2950(4)
_computing_cell_refinement 'Enraf-Nonius CAD4 software'
_computing_data_collection 'Enraf-Nonius CAD4 software'
_computing_data_reduction 'SDP (Enraf-Nonius, 1977)'
_computing_molecular_graphics 'MolView (Cense, 1989)'
_computing_publication_material SDP
_computing_structure_refinement SDP
_computing_structure_solution 'MULTAN77 (Main, Lessinger, Woolfson, Germain & Declercq, 1977)'
_diffrn_ambient_temperature 295
_diffrn_measurement_device 'Enraf-Nonius CAD4 diffractometer'
_diffrn_measurement_method \w
_diffrn_radiation_monochromator graphite
_diffrn_radiation_source 'X-ray tube'
_diffrn_radiation_type 'Ag K\a'
_diffrn_radiation_wavelength 0.5608
_diffrn_reflns_av_R_equivalents 0.010
_diffrn_reflns_limit_h_max 34
_diffrn_reflns_limit_h_min 0
_diffrn_reflns_limit_k_max 6
_diffrn_reflns_limit_k_min 0
_diffrn_reflns_limit_l_max 28
_diffrn_reflns_limit_l_min -30
_diffrn_reflns_number 1660
_diffrn_reflns_reduction_process 'SDP system'
_diffrn_reflns_theta_max 30
_diffrn_reflns_theta_min 2
_diffrn_standards_decay_% 0
_diffrn_standards_interval_time 120
_diffrn_standards_number 2
_exptl_absorpt_coefficient_mu 0.726
_exptl_crystal_colour yellow
_exptl_crystal_density_diffrn 2.027
_exptl_crystal_description 'elongated  prism'
_exptl_crystal_F_000 1776
_exptl_crystal_size_max 0.24
_exptl_crystal_size_mid 0.16
_exptl_crystal_size_min 0.13
_refine_diff_density_max .218
_refine_diff_density_min -.311
_refine_ls_goodness_of_fit_all 1.530
_refine_ls_goodness_of_fit_obs 1.530
_refine_ls_hydrogen_treatment refall
_refine_ls_matrix_type full
_refine_ls_number_constraints 0
_refine_ls_number_parameters 258
_refine_ls_number_reflns 1610
_refine_ls_number_restraints 0
_refine_ls_R_factor_all .032
_refine_ls_R_factor_obs .032
_refine_ls_shift/esd_max .01
_refine_ls_structure_factor_coef F
_refine_ls_weighting_details 'w = 1'
_refine_ls_weighting_scheme calc
_refine_ls_wR_factor_all .033
_refine_ls_wR_factor_obs .033
_reflns_observed_criterion 'no reject'
_cod_data_source_file pa1074.cif
_cod_data_source_block 1
_cod_depositor_comments
;
 Changing the value of the _atom_site_type_symbol data
 item for hydrogen atoms from '?' to 'H'.

 Antanas Vaitkus,
 2017-01-15

The following automatic conversions were performed:

'_refine_ls_weighting_scheme' value 'w = 1' was changed to 'calc'.
New tag '_refine_ls_weighting_details' was created. The value of the
new tag was set to 'w = 1'.

Automatic conversion script
Id: cif_fix_values 3143 2015-03-26 13:38:13Z robertas 
;
_cod_original_cell_volume 2950(8)
_cod_original_sg_symbol_H-M 'C 2/c'
_cod_database_code 2009896

loop_
_symmetry_equiv_pos_as_xyz
'+x, +y, +z'
'-x, -y, -z'
'-x, +y, 1/2-z'
'+x, -y, 1/2+z'
'1/2+x, 1/2+y, +z'
'1/2-x, 1/2-y, -z'
'1/2-x, 1/2+y,1/2-z'
'1/2+x, 1/2-y,1/2+z'

loop_
_atom_site_aniso_label
_atom_site_aniso_U_11
_atom_site_aniso_U_22
_atom_site_aniso_U_33
_atom_site_aniso_U_12
_atom_site_aniso_U_13
_atom_site_aniso_U_23
_atom_site_aniso_type_symbol
Ag .0513(2) .0645(3) .0661(3) .0174(3) .0105(2) -.0213(3) Ag
O1 .049(2) .085(3) .044(2) .001(2) .014(2) -.023(2) O
O2 .065(2) .078(3) .044(2) -.001(3) .008(2) .007(2) O
O3 .081(3) .078(3) .052(2) .032(3) .013(2) -.008(2) O
O4 .041(2) .062(3) .053(2) -.024(2) .005(2) .008(2) O
O5 .035(2) .079(3) .067(3) -.004(2) -.008(2) -.007(3) O
O6 .051(2) .047(2) .074(2) -.016(2) .017(2) -.012(2) O
O7 .078(3) .103(5) .131(4) .024(3) .012(3) .016(4) O
O8 .095(4) .110(5) .126(4) .024(4) -.032(3) -.042(4) O
O9 .153(5) .138(5) .186(6) -.076(4) .026(5) -.099(4) O
N1 .034(2) .057(3) .041(2) -.001(2) .003(2) -.011(2) N
N2 .044(2) .059(3) .039(2) .001(3) .003(2) -.002(3) N
N3 .035(2) .038(2) .035(2) -.005(2) .007(2) .002(2) N
N4 .033(2) .049(3) .049(2) -.007(2) .010(2) -.016(2) N
N5 .057(3) .072(4) .068(3) -.019(3) .005(3) -.013(3) N
C1 .044(3) .045(4) .059(3) .017(3) .004(3) -.002(3) C
C2 .050(3) .052(4) .045(3) .011(3) .004(2) .004(3) C
C3 .035(2) .045(3) .034(2) .001(3) .005(2) -.001(3) C
C4 .046(3) .044(4) .046(3) .012(3) .008(2) .000(3) C
C5 .047(3) .055(4) .043(3) .011(3) .006(3) .008(3) C
C6 .034(2) .047(3) .043(3) .002(3) -.001(2) .011(3) C
C7 .038(2) .039(3) .041(3) -.009(3) .007(2) -.001(3) C
C8 .031(2) .040(3) .037(2) -.003(2) .009(2) -.009(3) C
C9 .036(2) .044(4) .035(3) .002(2) .001(2) -.005(3) C
C10 .048(3) .039(3) .035(3) .000(3) .009(2) .005(3) C

loop_
_atom_site_label
_atom_site_fract_x
_atom_site_fract_y
_atom_site_fract_z
_atom_site_thermal_displace_type
_atom_site_calc_flag
_atom_site_calc_attached_atom
_atom_site_refinement_flags
_atom_site_disorder_group
_atom_site_type_symbol
Ag .49954(2) .93780(10) .41445(2) Uani d ? . ? Ag
O1 .0977(2) .4450(10) .4147(2) Uani d ? . ? O
O2 .1821(2) .3920(9) .1796(2) Uani d ? . ? O
O3 .2150(2) .0410(10) .2179(2) Uani d ? . ? O
O4 .03590(10) -.2986(8) .0206(2) Uani d ? . ? O
O5 .2715(2) .1448(9) .1001(2) Uani d ? . ? O
O6 .2353(2) .4427(8) .0435(2) Uani d ? . ? O
O7 .4370(2) .6640(10) .3483(3) Uani d ? . ? O
O8 .5159(2) .5070(10) .3688(3) Uani d ? . ? O
O9 .4561(3) .2850(10) .3216(3) Uani d ? . ? O
N1 .1163(2) .3890(10) .3665(2) Uani d ? . ? N
N2 .1878(2) .2360(10) .2186(2) Uani d ? . ? N
N3 .0830(2) -.1705(9) .0326(2) Uani d ? . ? N
N4 .2331(2) .2367(9) .0671(2) Uani d ? . ? N
N5 .4696(2) .4840(10) .3441(2) Uani d ? . ? N
C1 .1006(2) .5250(10) .3184(3) Uani d ? . ? C
C2 .1232(2) .4810(10) .2689(2) Uani d ? . ? C
C3 .1612(2) .2850(10) .2696(2) Uani d ? . ? C
C4 .1754(2) .1380(10) .3177(2) Uani d ? . ? C
C5 .1525(2) .1940(10) .3660(2) Uani d ? . ? C
C6 .0904(2) .0350(10) .0004(2) Uani d ? . ? C
C7 .1395(2) .1730(10) .0110(2) Uani d ? . ? C
C8 .1803(2) .0940(10) .0550(2) Uani d ? . ? C
C9 .1730(2) -.1150(10) .0875(2) Uani d ? . ? C
C10 .1234(2) -.2440(10) .0761(2) Uani d ? . ? C
HC1 .078(2) .650(10) .319(2) . . . . ? H
HC2 .111(2) .570(10) .230(2) . . . . ? H
HC4 .202(2) .010(10) .317(2) . . . . ? H
HC5 .161(2) .113(9) .402(2) . . . . ? H
HC6 .062(2) .080(10) -.030(2) . . . . ? H
HC7 .144(2) .311(9) -.009(2) . . . . ? H
HC9 .202(2) -.162(9) .119(2) . . . . ? H
HC10 .115(2) -.380(10) .095(2) . . . . ? H

loop_
_atom_type_symbol
_atom_type_scat_dispersion_real
_atom_type_scat_dispersion_imag
_atom_type_scat_source
Ag -1.834 .717 International_Tables_for_X-ray_Crystallography_(1974_Vol_IV_Table_2.28)
O .003 .004 International_Tables_for_X-ray_Crystallography_(1974_Vol_IV_Table_2.28)
N .001 .002 International_Tables_for_X-ray_Crystallography_(1974_Vol_IV_Table_2.28)
C .000 .001 International_Tables_for_X-ray_Crystallography_(1974_Vol_IV_Table_2.28)
H .000 .000 International_Tables_for_X-ray_Crystallography_(1974_Vol_IV_Table_2.28)

loop_
_geom_angle_atom_site_label_1
_geom_angle_atom_site_label_2
_geom_angle_atom_site_label_3
_geom_angle
_geom_angle_publ_flag
O1 N1 C1 120.8(5) yes
O1 N1 C5 119.1(5) yes
C1 N1 C5 120.1(5) yes
O2 N2 C3 118.3(5) yes
O3 N2 C3 117.5(5) yes
O2 N2 O3 124.2(5) yes
N1 C1 C2 121.4(5) yes
C1 C2 C3 117.7(5) yes
N2 C3 C2 119.8(5) yes
N2 C3 C4 118.9(5) yes
C2 C3 C4 121.3(5) yes
C3 C4 C5 118.3(5) yes
N1 C5 C4 121.0(5) yes
O4 N3 C6 118.6(4) yes
O4 N3 C10 120.6(4) yes
C6 N3 C10 120.8(4) yes
O5 N4 C8 118.0(5) yes
O6 N4 C8 117.8(4) yes
O5 N4 O6 124.2(4) yes
N3 C6 C7 120.5(4) yes
C6 C7 C8 117.9(5) yes
N4 C8 C7 119.1(5) yes
N4 C8 C9 119.2(4) yes
C7 C8 C9 121.7(5) yes
C8 C9 C10 118.5(4) yes
N3 C10 C9 120.5(5) yes
O7 N5 O8 115.9(6) yes
O7 N5 O9 125.2(6) yes
O8 N5 O9 118.7(6) yes
C2 HC2 O9 144(4) no
C6 HC6 O8 147(4) no
C7 HC7 O1 141(4) no
C9 HC9 O3 125(4) no

loop_
_geom_bond_atom_site_label_1
_geom_bond_atom_site_label_2
_geom_bond_site_symmetry_1
_geom_bond_site_symmetry_2
_geom_bond_distance
_geom_bond_publ_flag
N1 O1 . . 1.309(6) yes
N2 O2 . . 1.222(7) yes
N2 O3 . . 1.224(7) yes
N2 C3 . . 1.462(7) yes
O2 O3 . . 2.162(7) yes
N1 C1 . . 1.341(7) yes
N1 C5 . . 1.354(8) yes
C1 C2 . . 1.372(9) yes
C2 C3 . . 1.380(8) yes
C3 C4 . . 1.370(8) yes
C4 C5 . . 1.363(8) yes
N3 O4 . . 1.314(5) yes
N4 O5 . . 1.214(6) yes
N4 O6 . . 1.228(7) yes
O5 O6 . . 2.158(6) yes
N4 C8 . . 1.470(6) yes
N3 C6 . . 1.351(7) yes
N3 C10 . . 1.355(6) yes
C6 C7 . . 1.379(7) yes
C7 C8 . . 1.377(7) yes
C8 C9 . . 1.369(8) yes
C9 C10 . . 1.367(7) yes
Ag O1 . 5_555 2.361(4) yes
Ag O4 . 8_555 2.612(4) yes
Ag O4 . 7_565 2.320(4) yes
Ag O7 . . 2.461(6) yes
Ag O8 . . 2.574(6) yes
Ag O9 . 1_565 2.919(7) yes
N5 O7 . . 1.249(8) yes
N5 O8 . . 1.183(7) yes
N5 O9 . . 1.198(9) yes
O7 O8 . . 2.061(8) yes
O8 O9 . . 2.048(9) yes
O9 O7 . . 2.172(9) yes
C2 HC2 . . 1.03(5) no
HC2 O9 . . 2.19(5) no
C2 O9 . . 3.083(9) no
C6 HC6 . . 0.93(4) no
HC6 O8 . . 2.51(4) no
C6 O8 . . 3.326(7) no
C7 HC7 . . 0.89(5) no
HC7 O1 . . 2.34(4) no
C7 O1 . . 3.084(7) no
C9 HC9 . . 0.96(4) no
HC9 O3 . . 2.53(5) no
C9 O3 . . 3.175(6) no
